data_7223977
loop_
_publ_author_name
'Stepanovs, D.'
'Jure, M.'
'Gosteva, M.'
'Popelis, J.'
'Kiselovs, G.'
'Mishnev, A.'

_publ_section_title
;
 Crystal structures and physicochemical properties of diltiazem base and
 its acetylsalicylate, nicotinate andl-malate salts
;
_journal_issue 7
_journal_name_full CrystEngComm
_journal_page_first 1235
_journal_paper_doi 10.1039/C5CE01204J
_journal_volume 18
_journal_year 2016
_chemical_absolute_configuration rmad
_chemical_formula_sum 'C26 H32 N2 O9 S'
_chemical_formula_weight 548.60
_chemical_name_common 'Diltiazem L-Malate'
_chemical_name_systematic
; 
 ? 
;
_space_group_IT_number 19
_symmetry_cell_setting orthorhombic
_symmetry_space_group_name_Hall 'P 2ac 2ab'
_symmetry_space_group_name_H-M 'P 21 21 21'
_atom_sites_solution_hydrogens geom
_atom_sites_solution_primary direct
_atom_sites_solution_secondary difmap
_audit_creation_method SHELXL-97
_audit_update_record
;
2015-03-26 deposited with the CCDC.
2016-01-22 downloaded from the CCDC.
;
_cell_angle_alpha 90.00
_cell_angle_beta 90.00
_cell_angle_gamma 90.00
_cell_formula_units_Z 4
_cell_length_a 5.89620(10)
_cell_length_b 9.0320(2)
_cell_length_c 50.5074(10)
_cell_measurement_reflns_used 30417
_cell_measurement_temperature 173(2)
_cell_measurement_theta_max 27.485
_cell_measurement_theta_min 0.998
_cell_volume 2689.75(9)
_computing_cell_refinement 'HKL Scalepack (Otwinovski & Minor, 1997)'
_computing_data_collection 'KappaCCD Server Software (Nonius, 1997)'
_computing_data_reduction 'HKL Denzo and Scalepack (Otwinovski & Minor, 1997)'
_computing_molecular_graphics 'ORTEP-3 (Farrugia, 2012)'
_computing_publication_material
;
SHELXL-97 (Sheldrick, 2008), 
PLATON (Spek, 2009) and publCIF (Westrip, 2010)
;
_computing_structure_refinement 'SHELXL-97 (Sheldrick, 2008)'
_computing_structure_solution 'SIR2011 (Burla, 2012)'
_diffrn_ambient_temperature 173(2)
_diffrn_measured_fraction_theta_full 0.885
_diffrn_measured_fraction_theta_max 0.885
_diffrn_measurement_device_type 'Nonius KappaCCD'
_diffrn_measurement_method CCD
_diffrn_radiation_monochromator graphite
_diffrn_radiation_source 'fine-focus sealed tube'
_diffrn_radiation_type MoK\a
_diffrn_radiation_wavelength 0.71073
_diffrn_reflns_av_R_equivalents 0.1005
_diffrn_reflns_av_sigmaI/netI 0.1519
_diffrn_reflns_limit_h_max 7
_diffrn_reflns_limit_h_min -7
_diffrn_reflns_limit_k_max 11
_diffrn_reflns_limit_k_min -11
_diffrn_reflns_limit_l_max 64
_diffrn_reflns_limit_l_min -61
_diffrn_reflns_number 5177
_diffrn_reflns_theta_full 27.48
_diffrn_reflns_theta_max 27.48
_diffrn_reflns_theta_min 2.56
_exptl_absorpt_coefficient_mu 0.176
_exptl_absorpt_correction_type none
_exptl_crystal_colour colorless
_exptl_crystal_density_diffrn 1.355
_exptl_crystal_density_method 'not measured'
_exptl_crystal_description plate
_exptl_crystal_F_000 1160
_exptl_crystal_size_max 0.21
_exptl_crystal_size_mid 0.18
_exptl_crystal_size_min 0.06
_refine_diff_density_max 0.286
_refine_diff_density_min -0.280
_refine_diff_density_rms 0.065
_refine_ls_extinction_method none
_refine_ls_goodness_of_fit_ref 0.999
_refine_ls_hydrogen_treatment constr
_refine_ls_matrix_type full
_refine_ls_number_parameters 346
_refine_ls_number_reflns 3184
_refine_ls_number_restraints 0
_refine_ls_restrained_S_all 0.999
_refine_ls_R_factor_all 0.1467
_refine_ls_R_factor_gt 0.0637
_refine_ls_shift/su_max 0.000
_refine_ls_shift/su_mean 0.000
_refine_ls_structure_factor_coef Fsqd
_refine_ls_weighting_details 'calc w=1/[\s^2^(Fo^2^)+(0.0492P)^2^+0.0000P] where P=(Fo^2^+2Fc^2^)/3'
_refine_ls_weighting_scheme calc
_refine_ls_wR_factor_gt 0.1021
_refine_ls_wR_factor_ref 0.1238
_reflns_number_gt 1853
_reflns_number_total 3184
_reflns_threshold_expression >2sigma(I)
_cod_data_source_file c5ce01204j2.cif
_cod_data_source_block dil-mal
_cod_depositor_comments 'Adding full bibliography for 7223974--7223977.cif.'
_cod_database_code 7223977

loop_
_symmetry_equiv_pos_as_xyz
'x, y, z'
'-x+1/2, -y, z+1/2'
'-x, y+1/2, -z+1/2'
'x+1/2, -y+1/2, -z'

loop_
_atom_site_label
_atom_site_type_symbol
_atom_site_fract_x
_atom_site_fract_y
_atom_site_fract_z
_atom_site_U_iso_or_equiv
_atom_site_adp_type
_atom_site_occupancy
_atom_site_symmetry_multiplicity
_atom_site_calc_flag
_atom_site_refinement_flags
S1 S 0.1156(2) 0.16250(15) 0.92614(3) 0.0298(4) Uani 1 1 d .
O1 O 0.2909(6) 0.5799(4) 1.03014(7) 0.0302(10) Uani 1 1 d .
O2 O -0.2900(5) 0.5189(4) 0.93079(7) 0.0233(9) Uani 1 1 d .
O3 O -0.3716(5) 0.5951(4) 0.88937(8) 0.0288(9) Uani 1 1 d .
O4 O 0.1051(5) 0.5690(4) 0.90418(7) 0.0250(9) Uani 1 1 d .
O5 O 0.7257(6) 0.2688(4) 0.77889(8) 0.0350(11) Uani 1 1 d .
O6 O 0.5669(5) 0.4424(4) 0.80400(8) 0.0279(10) Uani 1 1 d .
O7 O 0.1526(5) 0.3475(4) 0.79576(7) 0.0254(9) Uani 1 1 d .
H7A H 0.0271 0.3229 0.7903 0.038 Uiso 1 1 calc R
O8 O 0.4151(9) 0.4085(5) 0.71535(10) 0.0643(15) Uani 1 1 d .
O9 O 0.2450(7) 0.5283(4) 0.74691(8) 0.0416(11) Uani 1 1 d .
H9 H 0.2881 0.5343 0.7623 0.062 Uiso 1 1 calc R
N1 N 0.0515(6) 0.3672(4) 0.87819(9) 0.0211(10) Uani 1 1 d .
N2 N 0.2215(6) 0.6196(4) 0.82193(8) 0.0215(10) Uani 1 1 d .
H2A H 0.3027 0.5480 0.8135 0.026 Uiso 1 1 calc R
C1 C -0.0907(8) 0.2917(5) 0.94062(11) 0.0234(13) Uani 1 1 d .
H1 H -0.2193 0.2333 0.9471 0.028 Uiso 1 1 calc R
C2 C -0.1794(8) 0.3949(5) 0.91864(11) 0.0231(13) Uani 1 1 d .
H2 H -0.2913 0.3406 0.9081 0.028 Uiso 1 1 calc R
C3 C 0.0089(8) 0.4510(6) 0.90004(11) 0.0221(13) Uani 1 1 d .
C4 C -0.0331(8) 0.2191(5) 0.87509(12) 0.0267(14) Uani 1 1 d .
C5 C -0.1283(9) 0.1775(6) 0.85089(12) 0.0310(14) Uani 1 1 d .
H5 H -0.1408 0.2466 0.8373 0.037 Uiso 1 1 calc R
C6 C -0.2037(9) 0.0346(6) 0.84696(13) 0.0346(15) Uani 1 1 d .
H6 H -0.2674 0.0073 0.8308 0.042 Uiso 1 1 calc R
C7 C -0.1838(9) -0.0684(6) 0.86733(12) 0.0309(15) Uani 1 1 d .
H7 H -0.2341 -0.1650 0.8648 0.037 Uiso 1 1 calc R
C8 C -0.0891(9) -0.0269(6) 0.89131(13) 0.0341(15) Uani 1 1 d .
H8 H -0.0735 -0.0966 0.9047 0.041 Uiso 1 1 calc R
C9 C -0.0175(8) 0.1169(5) 0.89549(11) 0.0268(14) Uani 1 1 d .
C10 C 0.0176(8) 0.3667(5) 0.96432(11) 0.0234(13) Uani 1 1 d .
C11 C -0.0903(8) 0.3690(5) 0.98855(11) 0.0225(12) Uani 1 1 d .
H11 H -0.2301 0.3224 0.9904 0.027 Uiso 1 1 calc R
C12 C 0.0060(8) 0.4399(5) 1.01031(11) 0.0237(13) Uani 1 1 d .
H12 H -0.0680 0.4389 1.0266 0.028 Uiso 1 1 calc R
C13 C 0.2133(9) 0.5122(5) 1.00766(11) 0.0227(13) Uani 1 1 d .
C14 C 0.3266(8) 0.5076(5) 0.98375(12) 0.0243(13) Uani 1 1 d .
H14 H 0.4678 0.5524 0.9821 0.029 Uiso 1 1 calc R
C15 C 0.2298(8) 0.4362(6) 0.96234(11) 0.0267(14) Uani 1 1 d .
H15 H 0.3069 0.4343 0.9463 0.032 Uiso 1 1 calc R
C16 C 0.4776(8) 0.6793(6) 1.02738(13) 0.0378(16) Uani 1 1 d .
H16A H 0.5164 0.7194 1.0444 0.057 Uiso 1 1 calc R
H16B H 0.4364 0.7584 1.0156 0.057 Uiso 1 1 calc R
H16C H 0.6055 0.6271 1.0203 0.057 Uiso 1 1 calc R
C17 C -0.3840(8) 0.6149(6) 0.91286(13) 0.0268(14) Uani 1 1 d .
C18 C -0.5005(8) 0.7406(5) 0.92618(12) 0.0309(14) Uani 1 1 d .
H18A H -0.5557 0.8086 0.9131 0.046 Uiso 1 1 calc R
H18B H -0.3956 0.7905 0.9376 0.046 Uiso 1 1 calc R
H18C H -0.6256 0.7037 0.9364 0.046 Uiso 1 1 calc R
C19 C 0.1996(8) 0.4291(5) 0.85745(10) 0.0210(13) Uani 1 1 d .
H19A H 0.2491 0.3507 0.8457 0.025 Uiso 1 1 calc R
H19B H 0.3328 0.4731 0.8655 0.025 Uiso 1 1 calc R
C20 C 0.0726(8) 0.5452(5) 0.84184(10) 0.0212(13) Uani 1 1 d .
H20A H -0.0543 0.4991 0.8328 0.025 Uiso 1 1 calc R
H20B H 0.0124 0.6189 0.8539 0.025 Uiso 1 1 calc R
C21 C 0.3862(9) 0.7235(6) 0.83446(11) 0.0308(14) Uani 1 1 d .
H21C H 0.4803 0.7669 0.8210 0.046 Uiso 1 1 calc R
H21A H 0.4792 0.6703 0.8468 0.046 Uiso 1 1 calc R
H21B H 0.3050 0.8002 0.8436 0.046 Uiso 1 1 calc R
C22 C 0.0825(8) 0.6974(6) 0.80160(11) 0.0315(15) Uani 1 1 d .
H22C H -0.0202 0.6283 0.7935 0.047 Uiso 1 1 calc R
H22B H 0.1803 0.7384 0.7883 0.047 Uiso 1 1 calc R
H22A H -0.0023 0.7755 0.8099 0.047 Uiso 1 1 calc R
C23 C 0.5561(8) 0.3329(6) 0.78905(12) 0.0243(14) Uani 1 1 d .
C24 C 0.3232(7) 0.2684(6) 0.78167(11) 0.0216(13) Uani 1 1 d .
H24 H 0.3196 0.1656 0.7879 0.026 Uiso 1 1 calc R
C25 C 0.2819(8) 0.2666(5) 0.75135(10) 0.0249(13) Uani 1 1 d .
H25A H 0.3779 0.1904 0.7437 0.030 Uiso 1 1 calc R
H25B H 0.1259 0.2369 0.7483 0.030 Uiso 1 1 calc R
C26 C 0.3225(8) 0.4068(6) 0.73640(12) 0.0254(14) Uani 1 1 d .

loop_
_atom_site_aniso_label
_atom_site_aniso_U_11
_atom_site_aniso_U_22
_atom_site_aniso_U_33
_atom_site_aniso_U_23
_atom_site_aniso_U_13
_atom_site_aniso_U_12
S1 0.0355(7) 0.0293(8) 0.0245(10) 0.0026(7) -0.0030(7) 0.0018(6)
O1 0.035(2) 0.036(2) 0.020(3) -0.0072(18) 0.0001(18) -0.0126(19)
O2 0.0255(18) 0.030(2) 0.015(3) 0.0030(16) 0.0011(17) -0.0001(16)
O3 0.0267(19) 0.035(2) 0.024(3) -0.0019(18) -0.0019(19) -0.0005(18)
O4 0.0228(18) 0.029(2) 0.023(3) -0.0048(17) 0.0020(17) -0.0074(17)
O5 0.0155(19) 0.044(2) 0.046(3) -0.019(2) 0.0068(19) -0.0021(18)
O6 0.0188(18) 0.032(2) 0.033(3) -0.0098(19) -0.0044(17) -0.0033(16)
O7 0.0157(17) 0.038(2) 0.023(3) -0.0057(18) 0.0030(16) -0.0083(16)
O8 0.108(4) 0.043(3) 0.042(4) -0.001(2) 0.041(3) 0.005(3)
O9 0.058(3) 0.037(2) 0.030(3) 0.002(2) 0.014(2) 0.009(2)
N1 0.026(2) 0.022(2) 0.016(3) -0.002(2) 0.003(2) -0.0070(18)
N2 0.020(2) 0.026(2) 0.019(3) 0.0034(19) 0.002(2) -0.0020(19)
C1 0.023(3) 0.024(3) 0.023(4) 0.002(2) 0.004(3) -0.007(2)
C2 0.021(3) 0.028(3) 0.020(4) -0.003(2) -0.001(2) -0.004(2)
C3 0.023(3) 0.030(3) 0.014(4) 0.002(3) -0.007(2) -0.001(2)
C4 0.036(3) 0.020(3) 0.024(4) 0.000(3) 0.009(3) -0.007(2)
C5 0.040(3) 0.032(3) 0.021(4) 0.003(3) 0.003(3) -0.009(3)
C6 0.043(3) 0.032(3) 0.030(4) -0.011(3) -0.001(3) -0.008(3)
C7 0.039(3) 0.019(3) 0.035(5) -0.002(3) 0.004(3) -0.010(2)
C8 0.040(3) 0.028(3) 0.034(5) 0.008(3) 0.002(3) -0.006(3)
C9 0.030(3) 0.025(3) 0.026(4) 0.000(3) 0.000(3) -0.006(2)
C10 0.024(3) 0.025(3) 0.021(4) 0.004(2) 0.002(3) -0.002(2)
C11 0.020(3) 0.025(3) 0.023(4) 0.006(3) 0.003(3) 0.004(2)
C12 0.029(3) 0.024(3) 0.018(4) 0.004(2) 0.006(3) 0.003(3)
C13 0.029(3) 0.016(3) 0.023(4) 0.003(2) -0.008(3) 0.003(2)
C14 0.020(3) 0.028(3) 0.025(4) 0.005(3) -0.002(3) -0.006(2)
C15 0.028(3) 0.037(3) 0.014(4) 0.006(3) 0.007(3) -0.005(3)
C16 0.035(3) 0.035(3) 0.043(5) -0.006(3) -0.005(3) -0.006(3)
C17 0.018(3) 0.033(3) 0.029(4) 0.001(3) -0.001(3) -0.010(2)
C18 0.026(3) 0.029(3) 0.038(4) -0.001(3) -0.004(3) 0.000(3)
C19 0.027(3) 0.024(3) 0.012(4) -0.001(2) 0.004(2) -0.006(2)
C20 0.024(3) 0.019(3) 0.020(4) -0.001(2) 0.001(2) 0.001(2)
C21 0.036(3) 0.036(3) 0.021(4) 0.006(3) -0.001(3) -0.013(3)
C22 0.034(3) 0.039(4) 0.022(4) 0.008(3) 0.000(3) 0.002(3)
C23 0.021(3) 0.028(3) 0.023(4) 0.003(3) -0.005(2) -0.003(3)
C24 0.021(3) 0.025(3) 0.019(4) -0.001(2) 0.001(2) -0.001(2)
C25 0.023(3) 0.032(3) 0.020(4) -0.005(3) 0.002(3) -0.002(2)
C26 0.021(3) 0.038(4) 0.018(4) -0.004(3) 0.001(2) -0.007(3)

loop_
_atom_type_symbol
_atom_type_description
_atom_type_scat_dispersion_real
_atom_type_scat_dispersion_imag
_atom_type_scat_source
C C 0.0033 0.0016 'International Tables Vol C Tables 4.2.6.8 and 6.1.1.4'
N N 0.0061 0.0033 'International Tables Vol C Tables 4.2.6.8 and 6.1.1.4'
O O 0.0106 0.0060 'International Tables Vol C Tables 4.2.6.8 and 6.1.1.4'
S S 0.1246 0.1234 'International Tables Vol C Tables 4.2.6.8 and 6.1.1.4'
H H 0.0000 0.0000 'International Tables Vol C Tables 4.2.6.8 and 6.1.1.4'

loop_
_geom_angle_atom_site_label_1
_geom_angle_atom_site_label_2
_geom_angle_atom_site_label_3
_geom_angle
C9 S1 C1 101.6(2)
C13 O1 C16 117.3(4)
C17 O2 C2 113.3(4)
C24 O7 H7A 109.5
C26 O9 H9 109.5
C3 N1 C4 122.8(4)
C3 N1 C19 118.3(4)
C4 N1 C19 118.8(4)
C22 N2 C21 110.8(4)
C22 N2 C20 110.6(4)
C21 N2 C20 112.3(4)
C22 N2 H2A 107.6
C21 N2 H2A 107.6
C20 N2 H2A 107.6
C10 C1 C2 116.2(4)
C10 C1 S1 108.6(3)
C2 C1 S1 108.8(4)
C10 C1 H1 107.6
C2 C1 H1 107.6
S1 C1 H1 107.6
O2 C2 C3 109.4(4)
O2 C2 C1 108.6(4)
C3 C2 C1 113.2(4)
O2 C2 H2 108.5
C3 C2 H2 108.5
C1 C2 H2 108.5
O4 C3 N1 122.4(5)
O4 C3 C2 121.0(5)
N1 C3 C2 116.4(4)
C9 C4 C5 119.9(5)
C9 C4 N1 121.1(5)
C5 C4 N1 119.0(5)
C6 C5 C4 120.5(5)
C6 C5 H5 119.8
C4 C5 H5 119.8
C5 C6 C7 119.5(5)
C5 C6 H6 120.3
C7 C6 H6 120.3
C8 C7 C6 119.9(5)
C8 C7 H7 120.0
C6 C7 H7 120.0
C9 C8 C7 120.7(5)
C9 C8 H8 119.6
C7 C8 H8 119.6
C8 C9 C4 119.4(5)
C8 C9 S1 118.9(4)
C4 C9 S1 121.4(4)
C11 C10 C15 117.9(5)
C11 C10 C1 120.9(5)
C15 C10 C1 121.3(5)
C10 C11 C12 121.3(5)
C10 C11 H11 119.4
C12 C11 H11 119.4
C13 C12 C11 119.8(5)
C13 C12 H12 120.1
C11 C12 H12 120.1
O1 C13 C14 125.2(5)
O1 C13 C12 115.1(5)
C14 C13 C12 119.7(5)
C13 C14 C15 119.9(5)
C13 C14 H14 120.1
C15 C14 H14 120.1
C14 C15 C10 121.4(5)
C14 C15 H15 119.3
C10 C15 H15 119.3
O1 C16 H16A 109.5
O1 C16 H16B 109.5
H16A C16 H16B 109.5
O1 C16 H16C 109.5
H16A C16 H16C 109.5
H16B C16 H16C 109.5
O3 C17 O2 122.3(5)
O3 C17 C18 126.0(5)
O2 C17 C18 111.7(6)
C17 C18 H18A 109.5
C17 C18 H18B 109.5
H18A C18 H18B 109.5
C17 C18 H18C 109.5
H18A C18 H18C 109.5
H18B C18 H18C 109.5
N1 C19 C20 109.9(4)
N1 C19 H19A 109.7
C20 C19 H19A 109.7
N1 C19 H19B 109.7
C20 C19 H19B 109.7
H19A C19 H19B 108.2
N2 C20 C19 111.8(4)
N2 C20 H20A 109.2
C19 C20 H20A 109.2
N2 C20 H20B 109.2
C19 C20 H20B 109.2
H20A C20 H20B 107.9
N2 C21 H21C 109.5
N2 C21 H21A 109.5
H21C C21 H21A 109.5
N2 C21 H21B 109.5
H21C C21 H21B 109.5
H21A C21 H21B 109.5
N2 C22 H22C 109.5
N2 C22 H22B 109.5
H22C C22 H22B 109.5
N2 C22 H22A 109.5
H22C C22 H22A 109.5
H22B C22 H22A 109.5
O6 C23 O5 124.7(4)
O6 C23 C24 119.5(4)
O5 C23 C24 115.8(5)
O7 C24 C23 108.7(4)
O7 C24 C25 112.8(4)
C23 C24 C25 112.6(4)
O7 C24 H24 107.5
C23 C24 H24 107.5
C25 C24 H24 107.5
C26 C25 C24 117.7(4)
C26 C25 H25A 107.9
C24 C25 H25A 107.9
C26 C25 H25B 107.9
C24 C25 H25B 107.9
H25A C25 H25B 107.2
O8 C26 O9 120.8(6)
O8 C26 C25 122.3(5)
O9 C26 C25 116.9(5)

loop_
_geom_bond_atom_site_label_1
_geom_bond_atom_site_label_2
_geom_bond_distance
S1 C9 1.783(6)
S1 C1 1.837(5)
O1 C13 1.369(6)
O1 C16 1.427(6)
O2 C17 1.371(6)
O2 C2 1.434(6)
O3 C17 1.202(6)
O4 C3 1.226(6)
O5 C23 1.264(6)
O6 C23 1.246(6)
O7 C24 1.424(6)
O7 H7A 0.8200
O8 C26 1.195(6)
O9 C26 1.302(6)
O9 H9 0.8200
N1 C3 1.362(6)
N1 C4 1.436(6)
N1 C19 1.474(6)
N2 C22 1.490(6)
N2 C21 1.491(6)
N2 C20 1.495(6)
N2 H2A 0.9100
C1 C10 1.516(7)
C1 C2 1.541(7)
C1 H1 0.9800
C2 C3 1.540(7)
C2 H2 0.9800
C4 C9 1.386(7)
C4 C5 1.397(7)
C5 C6 1.379(7)
C5 H5 0.9300
C6 C7 1.392(8)
C6 H6 0.9300
C7 C8 1.386(8)
C7 H7 0.9300
C8 C9 1.382(7)
C8 H8 0.9300
C10 C11 1.380(7)
C10 C15 1.404(7)
C11 C12 1.393(7)
C11 H11 0.9300
C12 C13 1.392(7)
C12 H12 0.9300
C13 C14 1.381(7)
C14 C15 1.382(7)
C14 H14 0.9300
C15 H15 0.9300
C16 H16A 0.9600
C16 H16B 0.9600
C16 H16C 0.9600
C17 C18 1.488(7)
C18 H18A 0.9600
C18 H18B 0.9600
C18 H18C 0.9600
C19 C20 1.510(6)
C19 H19A 0.9700
C19 H19B 0.9700
C20 H20A 0.9700
C20 H20B 0.9700
C21 H21C 0.9600
C21 H21A 0.9600
C21 H21B 0.9600
C22 H22C 0.9600
C22 H22B 0.9600
C22 H22A 0.9600
C23 C24 1.538(7)
C24 C25 1.551(7)
C24 H24 0.9800
C25 C26 1.494(7)
C25 H25A 0.9700
C25 H25B 0.9700

loop_
_geom_torsion_atom_site_label_1
_geom_torsion_atom_site_label_2
_geom_torsion_atom_site_label_3
_geom_torsion_atom_site_label_4
_geom_torsion
C9 S1 C1 C10 -168.4(4)
C9 S1 C1 C2 -41.0(4)
C17 O2 C2 C3 58.7(5)
C17 O2 C2 C1 -177.4(4)
C10 C1 C2 O2 -41.6(6)
S1 C1 C2 O2 -164.5(3)
C10 C1 C2 C3 80.0(6)
S1 C1 C2 C3 -42.9(5)
C4 N1 C3 O4 170.2(4)
C19 N1 C3 O4 -6.9(7)
C4 N1 C3 C2 -13.8(7)
C19 N1 C3 C2 169.1(4)
O2 C2 C3 O4 28.0(6)
C1 C2 C3 O4 -93.2(6)
O2 C2 C3 N1 -148.1(4)
C1 C2 C3 N1 90.7(5)
C3 N1 C4 C9 -46.0(7)
C19 N1 C4 C9 131.1(5)
C3 N1 C4 C5 135.3(5)
C19 N1 C4 C5 -47.6(7)
C9 C4 C5 C6 -1.0(8)
N1 C4 C5 C6 177.7(5)
C4 C5 C6 C7 -0.2(8)
C5 C6 C7 C8 0.1(9)
C6 C7 C8 C9 1.2(9)
C7 C8 C9 C4 -2.4(8)
C7 C8 C9 S1 -177.1(4)
C5 C4 C9 C8 2.3(8)
N1 C4 C9 C8 -176.4(5)
C5 C4 C9 S1 176.8(4)
N1 C4 C9 S1 -1.9(7)
C1 S1 C9 C8 -114.7(5)
C1 S1 C9 C4 70.8(5)
C2 C1 C10 C11 108.7(5)
S1 C1 C10 C11 -128.3(4)
C2 C1 C10 C15 -71.1(6)
S1 C1 C10 C15 51.9(5)
C15 C10 C11 C12 0.9(7)
C1 C10 C11 C12 -178.9(4)
C10 C11 C12 C13 1.1(7)
C16 O1 C13 C14 14.1(7)
C16 O1 C13 C12 -167.9(4)
C11 C12 C13 O1 179.1(4)
C11 C12 C13 C14 -2.8(7)
O1 C13 C14 C15 -179.6(5)
C12 C13 C14 C15 2.5(7)
C13 C14 C15 C10 -0.4(8)
C11 C10 C15 C14 -1.3(7)
C1 C10 C15 C14 178.5(5)
C2 O2 C17 O3 -0.4(7)
C2 O2 C17 C18 179.0(4)
C3 N1 C19 C20 -74.9(6)
C4 N1 C19 C20 107.9(5)
C22 N2 C20 C19 162.5(4)
C21 N2 C20 C19 -73.2(5)
N1 C19 C20 N2 175.6(4)
O6 C23 C24 O7 -3.7(7)
O5 C23 C24 O7 176.9(5)
O6 C23 C24 C25 122.0(6)
O5 C23 C24 C25 -57.4(6)
O7 C24 C25 C26 72.9(6)
C23 C24 C25 C26 -50.5(6)
C24 C25 C26 O8 138.2(6)
C24 C25 C26 O9 -44.1(7)
